data_4083796
loop_
_publ_author_name
'Sasamori, Takahiro'
'Inamura, Koji'
'Hoshino, Wataru'
'Nakata, Norio'
'Mizuhata, Yoshiyuki'
'Watanabe, Yasuaki'
'Furukawa, Yukio'
'Tokitoh, Norihiro'

_publ_section_title
;
 Synthesis and Characterization of Two Isomers of 14\p-Electron
 Germaaromatics:&#x00A0; Kinetically Stabilized 9-Germaanthracene and
 9-Germaphenanthrene
;
_journal_issue 15
_journal_name_full Organometallics
_journal_page_first 3533
_journal_paper_doi 10.1021/om060371+
_journal_volume 25
_journal_year 2006
_chemical_formula_moiety 'C40 H68 Ge Si6'
_chemical_formula_sum 'C40 H68 Ge Si6'
_chemical_formula_weight 790.07
_chemical_name_common 9-germaphenanthrene
_chemical_name_systematic
; 
 ? 
;
_space_group_IT_number 15
_symmetry_cell_setting monoclinic
_symmetry_Int_Tables_number 15
_symmetry_space_group_name_Hall '-C 2yc'
_symmetry_space_group_name_H-M 'C 1 2/c 1'
_atom_sites_solution_hydrogens geom
_atom_sites_solution_primary direct
_atom_sites_solution_secondary difmap
_audit_creation_method SHELXL-97
_cell_angle_alpha 90.00
_cell_angle_beta 91.0317(5)
_cell_angle_gamma 90.00
_cell_formula_units_Z 16
_cell_length_a 45.4641(6)
_cell_length_b 9.3634(2)
_cell_length_c 43.3349(7)
_cell_measurement_temperature 103(2)
_cell_measurement_theta_max 25.0
_cell_measurement_theta_min 1.79
_cell_volume 18444.6(6)
_computing_cell_refinement HKL2000
_computing_data_collection CrystalClear
_computing_data_reduction HKL2000
_computing_structure_refinement 'SHELXL-97 (Sheldrick, 1997)'
_computing_structure_solution 'SHELXS-97 (Sheldrick, 1990)'
_diffrn_ambient_temperature 103(2)
_diffrn_detector_area_resol_mean 7.31
_diffrn_measured_fraction_theta_full 0.995
_diffrn_measured_fraction_theta_max 0.995
_diffrn_measurement_device_type 'Rigaku Mercury'
_diffrn_measurement_method \w
_diffrn_radiation_monochromator graphite
_diffrn_radiation_source 'fine-focus sealed tube'
_diffrn_radiation_type MoK\a
_diffrn_radiation_wavelength 0.71069
_diffrn_reflns_av_R_equivalents 0.0578
_diffrn_reflns_av_sigmaI/netI 0.0426
_diffrn_reflns_limit_h_max 54
_diffrn_reflns_limit_h_min -54
_diffrn_reflns_limit_k_max 11
_diffrn_reflns_limit_k_min -10
_diffrn_reflns_limit_l_max 48
_diffrn_reflns_limit_l_min -51
_diffrn_reflns_number 71229
_diffrn_reflns_theta_full 25.00
_diffrn_reflns_theta_max 25.00
_diffrn_reflns_theta_min 1.79
_exptl_absorpt_coefficient_mu 0.845
_exptl_absorpt_correction_T_max 0.9590
_exptl_absorpt_correction_T_min 0.8492
_exptl_absorpt_correction_type multi-scan
_exptl_absorpt_process_details 'Jacobson, R. (1998) Private communication'
_exptl_crystal_colour 'pale yellow'
_exptl_crystal_density_diffrn 1.138
_exptl_crystal_density_method 'not measured'
_exptl_crystal_description prism
_exptl_crystal_F_000 6784
_exptl_crystal_size_max 0.20
_exptl_crystal_size_mid 0.10
_exptl_crystal_size_min 0.05
_refine_diff_density_max 0.699
_refine_diff_density_min -0.756
_refine_diff_density_rms 0.065
_refine_ls_extinction_method none
_refine_ls_goodness_of_fit_ref 1.054
_refine_ls_hydrogen_treatment constr
_refine_ls_matrix_type full
_refine_ls_number_parameters 894
_refine_ls_number_reflns 16161
_refine_ls_number_restraints 0
_refine_ls_restrained_S_all 1.054
_refine_ls_R_factor_all 0.0634
_refine_ls_R_factor_gt 0.0434
_refine_ls_shift/su_max 0.003
_refine_ls_shift/su_mean 0.000
_refine_ls_structure_factor_coef Fsqd
_refine_ls_weighting_details 'calc w=1/[\s^2^(Fo^2^)+(0.0317P)^2^+57.3437P] where P=(Fo^2^+2Fc^2^)/3'
_refine_ls_weighting_scheme calc
_refine_ls_wR_factor_gt 0.0892
_refine_ls_wR_factor_ref 0.0986
_reflns_number_gt 12798
_reflns_number_total 16161
_reflns_threshold_expression >2sigma(I)
_cod_data_source_file om060371%2Bsi20060501_014657.cif
_cod_data_source_block gephen
_cod_original_sg_symbol_Hall '    -C 2yc'
_cod_original_sg_symbol_H-M '    C 2/c'
_cod_database_code 4083796

loop_
_symmetry_equiv_pos_as_xyz
'x, y, z'
'-x, y, -z+1/2'
'x+1/2, y+1/2, z'
'-x+1/2, y+1/2, -z+1/2'
'-x, -y, -z'
'x, -y, z-1/2'
'-x+1/2, -y+1/2, -z'
'x+1/2, -y+1/2, z-1/2'

loop_
_atom_site_label
_atom_site_type_symbol
_atom_site_fract_x
_atom_site_fract_y
_atom_site_fract_z
_atom_site_U_iso_or_equiv
_atom_site_adp_type
_atom_site_occupancy
_atom_site_symmetry_multiplicity
_atom_site_calc_flag
_atom_site_refinement_flags
_atom_site_disorder_assembly
_atom_site_disorder_group
Ge1 Ge 0.387756(7) 0.24160(3) 0.803628(7) 0.01821(8) Uani 1 1 d . . .
C1 C 0.40036(6) 0.3691(3) 0.77298(7) 0.0203(6) Uani 1 1 d . . .
C2 C 0.38849(7) 0.5082(3) 0.77117(7) 0.0230(7) Uani 1 1 d . . .
H1 H 0.3741 0.5365 0.7856 0.028 Uiso 1 1 calc R . .
C3 C 0.39715(7) 0.6035(3) 0.74909(7) 0.0270(7) Uani 1 1 d . . .
H2 H 0.3887 0.6962 0.7479 0.032 Uiso 1 1 calc R . .
C4 C 0.41860(7) 0.5612(3) 0.72833(7) 0.0296(7) Uani 1 1 d . . .
H3 H 0.4251 0.6267 0.7132 0.036 Uiso 1 1 calc R . .
C5 C 0.43042(7) 0.4261(3) 0.72952(7) 0.0260(7) Uani 1 1 d . . .
H4 H 0.4450 0.4009 0.7151 0.031 Uiso 1 1 calc R . .
C6 C 0.42169(6) 0.3230(3) 0.75153(6) 0.0201(6) Uani 1 1 d . . .
C7 C 0.43416(6) 0.1764(3) 0.75060(7) 0.0222(6) Uani 1 1 d . . .
C8 C 0.45472(8) 0.1422(4) 0.72790(8) 0.0351(8) Uani 1 1 d . . .
H5 H 0.4606 0.2155 0.7142 0.042 Uiso 1 1 calc R . .
C9 C 0.46682(8) 0.0090(4) 0.72445(8) 0.0403(9) Uani 1 1 d . . .
H6 H 0.4805 -0.0083 0.7086 0.048 Uiso 1 1 calc R . .
C10 C 0.45892(7) -0.1007(3) 0.74437(8) 0.0311(8) Uani 1 1 d . . .
H7 H 0.4670 -0.1937 0.7422 0.037 Uiso 1 1 calc R . .
C11 C 0.43940(7) -0.0725(3) 0.76710(7) 0.0242(7) Uani 1 1 d . . .
H8 H 0.4343 -0.1475 0.7808 0.029 Uiso 1 1 calc R . .
C12 C 0.42628(6) 0.0639(3) 0.77132(7) 0.0198(6) Uani 1 1 d . . .
C13 C 0.40611(6) 0.0753(3) 0.79629(7) 0.0217(6) Uani 1 1 d . . .
H9 H 0.4024 -0.0052 0.8090 0.026 Uiso 1 1 calc R . .
C14 C 0.35835(6) 0.2903(3) 0.83359(7) 0.0190(6) Uani 1 1 d . . .
C15 C 0.32826(6) 0.2709(3) 0.82566(7) 0.0190(6) Uani 1 1 d . . .
C16 C 0.30723(6) 0.3035(3) 0.84785(7) 0.0219(6) Uani 1 1 d . . .
H10 H 0.2870 0.2903 0.8428 0.026 Uiso 1 1 calc R . .
C17 C 0.31499(6) 0.3548(3) 0.87710(7) 0.0219(7) Uani 1 1 d . . .
C18 C 0.34479(6) 0.3730(3) 0.88401(7) 0.0217(6) Uani 1 1 d . . .
H11 H 0.3504 0.4082 0.9038 0.026 Uiso 1 1 calc R . .
C19 C 0.36688(6) 0.3416(3) 0.86302(7) 0.0199(6) Uani 1 1 d . . .
C20 C 0.31843(6) 0.2062(3) 0.79508(7) 0.0218(6) Uani 1 1 d . . .
H12 H 0.3362 0.2153 0.7819 0.026 Uiso 1 1 calc R . .
C21 C 0.29204(7) 0.3918(3) 0.90081(7) 0.0257(7) Uani 1 1 d . . .
H13 H 0.3038 0.4010 0.9204 0.031 Uiso 1 1 calc R . .
C22 C 0.39885(6) 0.3608(3) 0.87313(7) 0.0203(6) Uani 1 1 d . . .
H14 H 0.4103 0.3339 0.8545 0.024 Uiso 1 1 calc R . .
Si1 Si 0.288823(19) 0.30521(9) 0.77230(2) 0.02532(19) Uani 1 1 d . . .
Si2 Si 0.31312(2) 0.00442(9) 0.79870(2) 0.0278(2) Uani 1 1 d . . .
Si3 Si 0.27769(2) 0.57929(10) 0.89375(2) 0.0352(2) Uani 1 1 d . . .
Si4 Si 0.26467(2) 0.24632(10) 0.90964(2) 0.0294(2) Uani 1 1 d . . .
Si5 Si 0.409358(18) 0.55465(9) 0.880827(19) 0.02182(18) Uani 1 1 d . . .
Si6 Si 0.409864(19) 0.22251(9) 0.90336(2) 0.02511(19) Uani 1 1 d . . .
C23 C 0.30181(7) 0.4924(3) 0.76642(8) 0.0324(8) Uani 1 1 d . . .
H15 H 0.3204 0.4912 0.7554 0.049 Uiso 1 1 calc R . .
H16 H 0.3047 0.5389 0.7865 0.049 Uiso 1 1 calc R . .
H17 H 0.2871 0.5454 0.7543 0.049 Uiso 1 1 calc R . .
C24 C 0.28328(8) 0.2121(4) 0.73433(8) 0.0343(8) Uani 1 1 d . . .
H18 H 0.2729 0.2758 0.7199 0.051 Uiso 1 1 calc R . .
H19 H 0.2716 0.1253 0.7373 0.051 Uiso 1 1 calc R . .
H20 H 0.3024 0.1865 0.7259 0.051 Uiso 1 1 calc R . .
C25 C 0.25152(7) 0.3144(4) 0.79029(8) 0.0362(8) Uani 1 1 d . . .
H21 H 0.2522 0.3806 0.8078 0.054 Uiso 1 1 calc R . .
H22 H 0.2459 0.2193 0.7975 0.054 Uiso 1 1 calc R . .
H23 H 0.2370 0.3482 0.7749 0.054 Uiso 1 1 calc R . .
C26 C 0.32715(9) -0.0856(4) 0.76345(8) 0.0419(9) Uani 1 1 d . . .
H24 H 0.3480 -0.0617 0.7609 0.063 Uiso 1 1 calc R . .
H25 H 0.3158 -0.0530 0.7453 0.063 Uiso 1 1 calc R . .
H26 H 0.3250 -0.1892 0.7656 0.063 Uiso 1 1 calc R . .
C27 C 0.27378(8) -0.0445(4) 0.80432(9) 0.0432(9) Uani 1 1 d . . .
H27 H 0.2721 -0.1484 0.8065 0.065 Uiso 1 1 calc R . .
H28 H 0.2620 -0.0129 0.7864 0.065 Uiso 1 1 calc R . .
H29 H 0.2666 0.0020 0.8230 0.065 Uiso 1 1 calc R . .
C28 C 0.33421(7) -0.0645(3) 0.83283(8) 0.0319(8) Uani 1 1 d . . .
H30 H 0.3279 -0.0143 0.8514 0.048 Uiso 1 1 calc R . .
H31 H 0.3553 -0.0484 0.8299 0.048 Uiso 1 1 calc R . .
H32 H 0.3305 -0.1670 0.8351 0.048 Uiso 1 1 calc R . .
C29 C 0.30952(9) 0.7006(4) 0.90094(11) 0.0557(12) Uani 1 1 d . . .
H33 H 0.3257 0.6736 0.8875 0.084 Uiso 1 1 calc R . .
H34 H 0.3160 0.6930 0.9226 0.084 Uiso 1 1 calc R . .
H35 H 0.3036 0.7993 0.8965 0.084 Uiso 1 1 calc R . .
C30 C 0.26316(9) 0.6035(4) 0.85371(9) 0.0521(11) Uani 1 1 d . . .
H36 H 0.2566 0.7024 0.8509 0.078 Uiso 1 1 calc R . .
H37 H 0.2465 0.5386 0.8501 0.078 Uiso 1 1 calc R . .
H38 H 0.2787 0.5823 0.8390 0.078 Uiso 1 1 calc R . .
C31 C 0.24715(9) 0.6275(4) 0.92041(9) 0.0471(10) Uani 1 1 d . . .
H39 H 0.2540 0.6163 0.9419 0.071 Uiso 1 1 calc R . .
H40 H 0.2303 0.5644 0.9165 0.071 Uiso 1 1 calc R . .
H41 H 0.2413 0.7268 0.9168 0.071 Uiso 1 1 calc R . .
C32 C 0.23196(8) 0.2446(5) 0.88302(10) 0.0557(11) Uani 1 1 d . . .
H42 H 0.2383 0.2242 0.8620 0.084 Uiso 1 1 calc R . .
H43 H 0.2223 0.3381 0.8835 0.084 Uiso 1 1 calc R . .
H44 H 0.2182 0.1708 0.8896 0.084 Uiso 1 1 calc R . .
C33 C 0.25180(8) 0.2723(4) 0.94997(8) 0.0426(9) Uani 1 1 d . . .
H45 H 0.2395 0.3581 0.9509 0.064 Uiso 1 1 calc R . .
H46 H 0.2689 0.2833 0.9639 0.064 Uiso 1 1 calc R . .
H47 H 0.2403 0.1890 0.9562 0.064 Uiso 1 1 calc R . .
C34 C 0.28331(9) 0.0694(4) 0.90745(9) 0.0450(10) Uani 1 1 d . . .
H48 H 0.2706 -0.0042 0.9161 0.067 Uiso 1 1 calc R . .
H49 H 0.3019 0.0728 0.9192 0.067 Uiso 1 1 calc R . .
H50 H 0.2873 0.0467 0.8858 0.067 Uiso 1 1 calc R . .
C35 C 0.45008(7) 0.5794(4) 0.88170(9) 0.0391(9) Uani 1 1 d . . .
H51 H 0.4586 0.5332 0.8636 0.059 Uiso 1 1 calc R . .
H52 H 0.4584 0.5363 0.9005 0.059 Uiso 1 1 calc R . .
H53 H 0.4547 0.6816 0.8814 0.059 Uiso 1 1 calc R . .
C36 C 0.39416(8) 0.6647(3) 0.84861(8) 0.0363(8) Uani 1 1 d . . .
H54 H 0.3968 0.7661 0.8535 0.054 Uiso 1 1 calc R . .
H55 H 0.3731 0.6442 0.8458 0.054 Uiso 1 1 calc R . .
H56 H 0.4045 0.6417 0.8296 0.054 Uiso 1 1 calc R . .
C37 C 0.39550(8) 0.6223(4) 0.91850(8) 0.0366(8) Uani 1 1 d . . .
H57 H 0.4015 0.7221 0.9213 0.055 Uiso 1 1 calc R . .
H58 H 0.4038 0.5645 0.9354 0.055 Uiso 1 1 calc R . .
H59 H 0.3740 0.6159 0.9186 0.055 Uiso 1 1 calc R . .
C38 C 0.45002(8) 0.2363(4) 0.91309(8) 0.0391(9) Uani 1 1 d . . .
H60 H 0.4564 0.1507 0.9244 0.059 Uiso 1 1 calc R . .
H61 H 0.4536 0.3208 0.9260 0.059 Uiso 1 1 calc R . .
H62 H 0.4612 0.2447 0.8940 0.059 Uiso 1 1 calc R . .
C39 C 0.40242(8) 0.0417(3) 0.88689(8) 0.0375(9) Uani 1 1 d . . .
H63 H 0.4086 -0.0314 0.9018 0.056 Uiso 1 1 calc R . .
H64 H 0.4134 0.0299 0.8678 0.056 Uiso 1 1 calc R . .
H65 H 0.3813 0.0317 0.8824 0.056 Uiso 1 1 calc R . .
C40 C 0.38905(8) 0.2381(4) 0.94004(8) 0.0365(8) Uani 1 1 d . . .
H66 H 0.3682 0.2175 0.9360 0.055 Uiso 1 1 calc R . .
H67 H 0.3911 0.3353 0.9482 0.055 Uiso 1 1 calc R . .
H68 H 0.3969 0.1697 0.9552 0.055 Uiso 1 1 calc R . .
Ge2 Ge 0.443150(7) 0.29249(3) 0.626602(7) 0.02060(8) Uani 1 1 d . . .
C41 C 0.47393(7) 0.1668(3) 0.63789(7) 0.0247(7) Uani 1 1 d . . .
C42 C 0.47439(8) 0.0264(3) 0.62647(8) 0.0347(8) Uani 1 1 d . . .
H69 H 0.4586 -0.0054 0.6135 0.042 Uiso 1 1 calc R . .
C43 C 0.49687(8) -0.0656(3) 0.63350(9) 0.0376(8) Uani 1 1 d . . .
H70 H 0.4968 -0.1600 0.6255 0.045 Uiso 1 1 calc R . .
C44 C 0.51984(7) -0.0188(4) 0.65260(9) 0.0370(9) Uani 1 1 d . . .
H71 H 0.5356 -0.0817 0.6576 0.044 Uiso 1 1 calc R . .
C45 C 0.51991(7) 0.1177(3) 0.66422(8) 0.0306(8) Uani 1 1 d . . .
H72 H 0.5359 0.1469 0.6772 0.037 Uiso 1 1 calc R . .
C46 C 0.49696(6) 0.2171(3) 0.65756(7) 0.0234(7) Uani 1 1 d . . .
C47 C 0.49851(6) 0.3640(3) 0.67048(7) 0.0224(7) Uani 1 1 d . . .
C48 C 0.52152(7) 0.3984(4) 0.69149(8) 0.0330(8) Uani 1 1 d . . .
H73 H 0.5349 0.3250 0.6975 0.040 Uiso 1 1 calc R . .
C49 C 0.52562(8) 0.5326(4) 0.70377(8) 0.0368(8) Uani 1 1 d . . .
H74 H 0.5416 0.5504 0.7177 0.044 Uiso 1 1 calc R . .
C50 C 0.50625(7) 0.6419(4) 0.69575(7) 0.0312(8) Uani 1 1 d . . .
H75 H 0.5091 0.7354 0.7038 0.037 Uiso 1 1 calc R . .
C51 C 0.48316(7) 0.6132(3) 0.67617(7) 0.0271(7) Uani 1 1 d . . .
H76 H 0.4699 0.6884 0.6710 0.032 Uiso 1 1 calc R . .
C52 C 0.47804(6) 0.4760(3) 0.66308(7) 0.0219(6) Uani 1 1 d . . .
C53 C 0.45251(7) 0.4615(3) 0.64352(7) 0.0243(7) Uani 1 1 d . . .
H77 H 0.4404 0.5423 0.6395 0.029 Uiso 1 1 calc R . .
C54 C 0.41068(6) 0.2491(3) 0.59885(7) 0.0205(6) Uani 1 1 d . . .
C55 C 0.41390(6) 0.2718(3) 0.56692(7) 0.0206(6) Uani 1 1 d . . .
C56 C 0.38921(7) 0.2580(3) 0.54749(7) 0.0256(7) Uani 1 1 d . . .
H78 H 0.3912 0.2751 0.5260 0.031 Uiso 1 1 calc R . .
C57 C 0.36154(7) 0.2194(3) 0.55869(7) 0.0258(7) Uani 1 1 d . . .
C58 C 0.35953(6) 0.1922(3) 0.59027(7) 0.0238(7) Uani 1 1 d . . .
H79 H 0.3412 0.1625 0.5982 0.029 Uiso 1 1 calc R . .
C59 C 0.38330(6) 0.2068(3) 0.61059(7) 0.0210(6) Uani 1 1 d . . .
C60 C 0.44326(6) 0.3119(3) 0.55327(7) 0.0219(6) Uani 1 1 d . . .
H80 H 0.4573 0.3028 0.5712 0.026 Uiso 1 1 calc R . .
C61 C 0.33482(7) 0.2088(4) 0.53751(7) 0.0378(9) Uani 1 1 d . A .
H81 H 0.3189 0.1751 0.5514 0.045 Uiso 1 1 calc R . .
C62 C 0.37897(6) 0.1773(3) 0.64464(7) 0.0214(6) Uani 1 1 d . . .
H82 H 0.3987 0.1968 0.6542 0.026 Uiso 1 1 calc R . .
Si7 Si 0.445181(19) 0.50986(9) 0.54309(2) 0.02445(19) Uani 1 1 d . . .
Si8 Si 0.45714(2) 0.17429(9) 0.52491(2) 0.0310(2) Uani 1 1 d . . .
Si9 Si 0.32189(2) 0.39240(13) 0.52495(2) 0.0428(3) Uani 1 1 d . . .
Si10 Si 0.33779(3) 0.06028(13) 0.50809(2) 0.0555(4) Uani 1 1 d . . .
Si11 Si 0.35399(2) 0.31430(10) 0.66309(2) 0.0279(2) Uani 1 1 d . . .
Si12 Si 0.37246(2) -0.01957(9) 0.65294(2) 0.0286(2) Uani 1 1 d . . .
C63 C 0.48256(8) 0.5736(4) 0.55489(10) 0.0521(11) Uani 1 1 d . . .
H83 H 0.4974 0.5251 0.5425 0.078 Uiso 1 1 calc R . .
H84 H 0.4861 0.5523 0.5768 0.078 Uiso 1 1 calc R . .
H85 H 0.4839 0.6770 0.5516 0.078 Uiso 1 1 calc R . .
C64 C 0.41738(9) 0.6096(4) 0.56569(9) 0.0433(9) Uani 1 1 d . . .
H86 H 0.4191 0.7121 0.5615 0.065 Uiso 1 1 calc R . .
H87 H 0.4208 0.5923 0.5878 0.065 Uiso 1 1 calc R . .
H88 H 0.3976 0.5771 0.5597 0.065 Uiso 1 1 calc R . .
C65 C 0.43776(8) 0.5456(4) 0.50138(8) 0.0403(9) Uani 1 1 d . . .
H89 H 0.4186 0.5050 0.4953 0.060 Uiso 1 1 calc R . .
H90 H 0.4532 0.5016 0.4891 0.060 Uiso 1 1 calc R . .
H91 H 0.4375 0.6489 0.4978 0.060 Uiso 1 1 calc R . .
C66 C 0.49673(9) 0.2098(7) 0.51938(12) 0.091(2) Uani 1 1 d . . .
H92 H 0.5051 0.1345 0.5065 0.136 Uiso 1 1 calc R . .
H93 H 0.5069 0.2113 0.5395 0.136 Uiso 1 1 calc R . .
H94 H 0.4991 0.3024 0.5092 0.136 Uiso 1 1 calc R . .
C67 C 0.4525(2) -0.0045(5) 0.54233(15) 0.168(4) Uani 1 1 d . . .
H95 H 0.4316 -0.0228 0.5455 0.252 Uiso 1 1 calc R . .
H96 H 0.4631 -0.0082 0.5622 0.252 Uiso 1 1 calc R . .
H97 H 0.4605 -0.0772 0.5285 0.252 Uiso 1 1 calc R . .
C68 C 0.43994(10) 0.1711(6) 0.48638(10) 0.0710(15) Uani 1 1 d . . .
H98 H 0.4510 0.1071 0.4730 0.106 Uiso 1 1 calc R . .
H99 H 0.4399 0.2677 0.4777 0.106 Uiso 1 1 calc R . .
H100 H 0.4196 0.1367 0.4878 0.106 Uiso 1 1 calc R . .
C69 C 0.31956(12) 0.5051(6) 0.55968(10) 0.088(2) Uani 1 1 d . . .
H101 H 0.3389 0.5094 0.5700 0.132 Uiso 1 1 calc R . .
H102 H 0.3052 0.4641 0.5738 0.132 Uiso 1 1 calc R . .
H103 H 0.3134 0.6016 0.5537 0.132 Uiso 1 1 calc R . .
C70 C 0.28472(11) 0.3756(8) 0.50621(15) 0.123(3) Uani 1 1 d . . .
H104 H 0.2721 0.3165 0.5191 0.185 Uiso 1 1 calc R . .
H105 H 0.2866 0.3307 0.4859 0.185 Uiso 1 1 calc R . .
H106 H 0.2760 0.4706 0.5038 0.185 Uiso 1 1 calc R . .
C71 C 0.34642(9) 0.4815(4) 0.49720(10) 0.0531(11) Uani 1 1 d . . .
H107 H 0.3375 0.5718 0.4904 0.080 Uiso 1 1 calc R . .
H108 H 0.3492 0.4193 0.4793 0.080 Uiso 1 1 calc R . .
H109 H 0.3655 0.5006 0.5072 0.080 Uiso 1 1 calc R . .
C72 C 0.30051(14) -0.0015(10) 0.49638(14) 0.184(5) Uani 1 1 d . A .
H110 H 0.2904 0.0743 0.4848 0.275 Uiso 1 1 calc R . .
H111 H 0.2893 -0.0249 0.5148 0.275 Uiso 1 1 calc R . .
H112 H 0.3021 -0.0866 0.4834 0.275 Uiso 1 1 calc R . .
C73 C 0.35648(10) 0.1123(4) 0.47262(10) 0.0590(12) Uani 1 1 d . A .
H113 H 0.3579 0.0294 0.4589 0.088 Uiso 1 1 calc R . .
H114 H 0.3763 0.1471 0.4778 0.088 Uiso 1 1 calc R . .
H115 H 0.3453 0.1881 0.4622 0.088 Uiso 1 1 calc R . .
C74 C 0.36682(18) -0.0906(6) 0.52307(14) 0.041(2) Uani 0.603(11) 1 d P A 1
H116 H 0.3608 -0.1262 0.5433 0.062 Uiso 0.603(11) 1 calc PR A 1
H117 H 0.3865 -0.0485 0.5249 0.062 Uiso 0.603(11) 1 calc PR A 1
H118 H 0.3671 -0.1698 0.5083 0.062 Uiso 0.603(11) 1 calc PR A 1
C75 C 0.35671(8) 0.2878(5) 0.70561(8) 0.0476(10) Uani 1 1 d . . .
H119 H 0.3458 0.3635 0.7160 0.071 Uiso 1 1 calc R . .
H120 H 0.3774 0.2913 0.7123 0.071 Uiso 1 1 calc R . .
H121 H 0.3484 0.1947 0.7110 0.071 Uiso 1 1 calc R . .
C76 C 0.31455(7) 0.3061(4) 0.65011(8) 0.0418(9) Uani 1 1 d . . .
H122 H 0.3029 0.3729 0.6623 0.063 Uiso 1 1 calc R . .
H123 H 0.3071 0.2089 0.6529 0.063 Uiso 1 1 calc R . .
H124 H 0.3130 0.3322 0.6282 0.063 Uiso 1 1 calc R . .
C77 C 0.36809(9) 0.4958(4) 0.65335(10) 0.0510(11) Uani 1 1 d . . .
H125 H 0.3670 0.5097 0.6309 0.077 Uiso 1 1 calc R . .
H126 H 0.3886 0.5046 0.6605 0.077 Uiso 1 1 calc R . .
H127 H 0.3561 0.5683 0.6635 0.077 Uiso 1 1 calc R . .
C78 C 0.39032(14) -0.1270(4) 0.62302(13) 0.095(2) Uani 1 1 d . . .
H128 H 0.4117 -0.1228 0.6260 0.142 Uiso 1 1 calc R . .
H129 H 0.3850 -0.0891 0.6026 0.142 Uiso 1 1 calc R . .
H130 H 0.3837 -0.2264 0.6245 0.142 Uiso 1 1 calc R . .
C79 C 0.38855(14) -0.0670(5) 0.69087(11) 0.0821(17) Uani 1 1 d . . .
H131 H 0.3871 -0.1704 0.6940 0.123 Uiso 1 1 calc R . .
H132 H 0.3779 -0.0174 0.7071 0.123 Uiso 1 1 calc R . .
H133 H 0.4093 -0.0384 0.6917 0.123 Uiso 1 1 calc R . .
C80 C 0.33269(10) -0.0650(5) 0.65323(15) 0.0856(19) Uani 1 1 d . . .
H134 H 0.3240 -0.0476 0.6327 0.128 Uiso 1 1 calc R . .
H135 H 0.3228 -0.0054 0.6685 0.128 Uiso 1 1 calc R . .
H136 H 0.3303 -0.1659 0.6587 0.128 Uiso 1 1 calc R . .
C81 C 0.3411(3) -0.0881(10) 0.5315(3) 0.052(4) Uani 0.397(11) 1 d P A 2
H137 H 0.3416 -0.1743 0.5187 0.078 Uiso 0.397(11) 1 calc PR A 2
H138 H 0.3243 -0.0926 0.5453 0.078 Uiso 0.397(11) 1 calc PR A 2
H139 H 0.3594 -0.0815 0.5438 0.078 Uiso 0.397(11) 1 calc PR A 2

loop_
_atom_site_aniso_label
_atom_site_aniso_U_11
_atom_site_aniso_U_22
_atom_site_aniso_U_33
_atom_site_aniso_U_23
_atom_site_aniso_U_13
_atom_site_aniso_U_12
Ge1 0.01851(16) 0.01866(15) 0.01749(16) 0.00009(12) 0.00074(12) 0.00091(12)
C1 0.0232(16) 0.0205(15) 0.0172(16) -0.0025(12) -0.0026(12) -0.0037(12)
C2 0.0237(16) 0.0241(15) 0.0210(16) -0.0019(13) -0.0030(13) 0.0004(13)
C3 0.0320(18) 0.0195(15) 0.0292(18) 0.0033(13) -0.0054(14) 0.0020(13)
C4 0.0376(19) 0.0281(17) 0.0230(17) 0.0051(14) -0.0008(14) -0.0036(14)
C5 0.0294(17) 0.0276(16) 0.0210(17) 0.0001(13) 0.0023(13) -0.0027(13)
C6 0.0221(15) 0.0221(15) 0.0159(15) -0.0009(12) -0.0022(12) -0.0027(12)
C7 0.0223(16) 0.0229(15) 0.0215(16) -0.0024(12) -0.0009(13) -0.0013(12)
C8 0.042(2) 0.0299(18) 0.034(2) 0.0037(15) 0.0173(16) 0.0014(15)
C9 0.046(2) 0.0357(19) 0.040(2) -0.0021(16) 0.0197(18) 0.0079(17)
C10 0.0340(19) 0.0256(16) 0.0338(19) -0.0023(14) 0.0063(15) 0.0064(14)
C11 0.0236(16) 0.0249(16) 0.0243(17) 0.0007(13) 0.0008(13) 0.0003(13)
C12 0.0203(15) 0.0209(14) 0.0179(15) -0.0034(12) -0.0032(12) -0.0001(12)
C13 0.0231(16) 0.0198(15) 0.0224(16) 0.0017(12) 0.0033(13) 0.0003(12)
C14 0.0197(15) 0.0165(14) 0.0208(16) 0.0024(12) 0.0032(12) 0.0019(11)
C15 0.0195(15) 0.0152(14) 0.0221(16) 0.0045(12) -0.0020(12) 0.0012(11)
C16 0.0171(15) 0.0212(14) 0.0273(17) 0.0038(13) 0.0005(13) -0.0005(12)
C17 0.0248(16) 0.0159(14) 0.0251(17) 0.0047(12) 0.0050(13) 0.0033(12)
C18 0.0254(16) 0.0191(14) 0.0205(16) -0.0014(12) 0.0012(13) 0.0009(12)
C19 0.0212(15) 0.0144(13) 0.0242(16) 0.0018(12) 0.0014(13) -0.0001(12)
C20 0.0168(15) 0.0242(15) 0.0244(17) 0.0025(13) -0.0022(12) -0.0006(12)
C21 0.0225(16) 0.0302(17) 0.0245(17) 0.0019(13) 0.0047(13) 0.0054(13)
C22 0.0198(15) 0.0215(15) 0.0196(16) -0.0018(12) 0.0005(12) 0.0010(12)
Si1 0.0227(4) 0.0270(4) 0.0261(5) 0.0035(4) -0.0046(4) 0.0014(4)
Si2 0.0276(5) 0.0218(4) 0.0339(5) 0.0018(4) -0.0061(4) -0.0022(4)
Si3 0.0410(6) 0.0280(5) 0.0370(6) 0.0043(4) 0.0161(5) 0.0117(4)
Si4 0.0258(5) 0.0319(5) 0.0305(5) 0.0062(4) 0.0054(4) 0.0015(4)
Si5 0.0234(4) 0.0213(4) 0.0208(4) -0.0022(3) 0.0003(3) -0.0016(3)
Si6 0.0297(5) 0.0226(4) 0.0229(5) -0.0004(3) -0.0048(4) 0.0007(4)
C23 0.0324(19) 0.0290(17) 0.036(2) 0.0036(15) -0.0002(15) 0.0047(14)
C24 0.0335(19) 0.0366(19) 0.0323(19) 0.0048(15) -0.0089(15) -0.0011(15)
C25 0.0254(18) 0.045(2) 0.038(2) 0.0065(17) -0.0052(15) 0.0042(15)
C26 0.053(2) 0.0279(18) 0.045(2) -0.0077(16) -0.0086(19) 0.0039(16)
C27 0.034(2) 0.0323(19) 0.063(3) 0.0129(18) -0.0108(18) -0.0080(16)
C28 0.0323(19) 0.0248(16) 0.038(2) 0.0063(14) -0.0025(15) 0.0021(14)
C29 0.062(3) 0.0273(19) 0.079(3) -0.005(2) 0.022(2) 0.0047(19)
C30 0.066(3) 0.047(2) 0.043(2) 0.0161(19) 0.016(2) 0.030(2)
C31 0.053(2) 0.040(2) 0.049(2) 0.0034(18) 0.023(2) 0.0208(18)
C32 0.034(2) 0.080(3) 0.053(3) 0.018(2) -0.0030(19) -0.017(2)
C33 0.044(2) 0.043(2) 0.041(2) 0.0090(17) 0.0177(17) 0.0045(17)
C34 0.056(3) 0.0298(19) 0.050(2) 0.0063(17) 0.018(2) 0.0013(17)
C35 0.0304(19) 0.0361(19) 0.051(2) -0.0041(17) 0.0003(17) -0.0084(15)
C36 0.052(2) 0.0217(16) 0.035(2) -0.0029(14) -0.0096(17) -0.0033(15)
C37 0.051(2) 0.0310(18) 0.0285(19) -0.0097(15) 0.0081(16) -0.0111(16)
C38 0.039(2) 0.040(2) 0.038(2) 0.0025(16) -0.0133(16) 0.0066(16)
C39 0.054(2) 0.0245(17) 0.034(2) 0.0011(15) -0.0111(17) -0.0012(16)
C40 0.050(2) 0.0324(18) 0.0266(18) 0.0066(15) 0.0011(16) -0.0044(16)
Ge2 0.01832(16) 0.02041(16) 0.02302(17) 0.00001(13) -0.00113(13) -0.00037(12)
C41 0.0234(16) 0.0219(15) 0.0289(18) 0.0048(13) -0.0010(14) 0.0005(13)
C42 0.0304(19) 0.0265(17) 0.047(2) -0.0014(15) -0.0014(16) -0.0014(14)
C43 0.038(2) 0.0221(16) 0.053(2) 0.0012(16) 0.0028(18) 0.0050(15)
C44 0.0282(19) 0.0292(18) 0.054(2) 0.0104(16) 0.0075(17) 0.0091(15)
C45 0.0238(17) 0.0334(18) 0.035(2) 0.0072(15) -0.0008(14) 0.0015(14)
C46 0.0203(15) 0.0261(16) 0.0239(16) 0.0071(13) 0.0025(13) 0.0009(13)
C47 0.0185(15) 0.0266(16) 0.0222(16) 0.0053(13) 0.0009(13) -0.0024(12)
C48 0.0287(18) 0.0323(18) 0.037(2) 0.0084(15) -0.0100(15) -0.0009(14)
C49 0.0326(19) 0.041(2) 0.036(2) 0.0015(16) -0.0154(16) -0.0077(16)
C50 0.0319(19) 0.0325(17) 0.0289(19) -0.0062(14) -0.0035(15) -0.0072(15)
C51 0.0257(17) 0.0278(16) 0.0277(18) -0.0030(14) 0.0026(14) -0.0015(13)
C52 0.0187(15) 0.0267(16) 0.0204(16) 0.0014(13) 0.0023(12) -0.0019(12)
C53 0.0217(16) 0.0249(16) 0.0264(17) -0.0011(13) 0.0002(13) 0.0027(13)
C54 0.0220(15) 0.0184(14) 0.0212(16) -0.0034(12) 0.0016(12) -0.0024(12)
C55 0.0213(15) 0.0161(14) 0.0246(16) -0.0029(12) 0.0027(13) -0.0012(12)
C56 0.0319(18) 0.0282(16) 0.0167(15) 0.0000(13) 0.0038(13) -0.0076(14)
C57 0.0248(16) 0.0317(17) 0.0211(16) 0.0008(13) -0.0011(13) -0.0108(13)
C58 0.0179(15) 0.0291(16) 0.0243(17) 0.0000(13) 0.0007(13) -0.0071(13)
C59 0.0232(16) 0.0170(14) 0.0229(16) -0.0023(12) 0.0020(13) -0.0017(12)
C60 0.0204(15) 0.0235(15) 0.0218(16) -0.0014(12) 0.0028(12) -0.0009(12)
C61 0.0288(18) 0.066(2) 0.0183(17) 0.0091(16) -0.0012(14) -0.0242(17)
C62 0.0190(15) 0.0278(16) 0.0173(16) 0.0023(12) -0.0018(12) -0.0060(12)
Si7 0.0226(4) 0.0222(4) 0.0286(5) 0.0022(4) 0.0005(4) -0.0030(3)
Si8 0.0389(5) 0.0257(5) 0.0289(5) -0.0006(4) 0.0126(4) 0.0035(4)
Si9 0.0224(5) 0.0796(8) 0.0262(5) 0.0126(5) -0.0037(4) -0.0089(5)
Si10 0.0835(9) 0.0567(7) 0.0257(6) 0.0081(5) -0.0163(6) -0.0466(7)
Si11 0.0262(5) 0.0321(5) 0.0255(5) -0.0044(4) 0.0048(4) -0.0033(4)
Si12 0.0291(5) 0.0276(5) 0.0292(5) 0.0060(4) -0.0002(4) -0.0052(4)
C63 0.039(2) 0.038(2) 0.079(3) 0.017(2) -0.016(2) -0.0136(17)
C64 0.060(3) 0.0288(18) 0.042(2) 0.0041(16) 0.0137(19) 0.0095(17)
C65 0.043(2) 0.041(2) 0.037(2) 0.0104(16) 0.0017(17) -0.0112(17)
C66 0.031(2) 0.163(6) 0.077(4) -0.076(4) -0.011(2) 0.028(3)
C67 0.373(12) 0.022(2) 0.115(5) -0.001(3) 0.164(7) 0.011(4)
C68 0.050(3) 0.105(4) 0.057(3) -0.049(3) -0.012(2) 0.028(3)
C69 0.101(4) 0.120(5) 0.043(3) -0.001(3) 0.004(3) 0.083(4)
C70 0.053(3) 0.172(6) 0.143(6) 0.120(5) -0.058(3) -0.059(4)
C71 0.061(3) 0.039(2) 0.060(3) -0.0002(19) 0.025(2) -0.0101(19)
C72 0.111(5) 0.358(12) 0.083(4) -0.127(6) 0.051(4) -0.171(7)
C73 0.058(3) 0.048(2) 0.072(3) -0.022(2) 0.028(2) -0.008(2)
C74 0.067(6) 0.026(3) 0.030(4) -0.002(2) -0.002(3) -0.008(3)
C75 0.036(2) 0.081(3) 0.026(2) -0.0178(19) 0.0018(16) -0.013(2)
C76 0.031(2) 0.060(2) 0.034(2) -0.0061(18) 0.0033(16) 0.0062(18)
C77 0.049(2) 0.0294(19) 0.075(3) -0.0042(19) 0.024(2) 0.0025(17)
C78 0.158(6) 0.028(2) 0.100(4) 0.001(2) 0.077(4) 0.007(3)
C79 0.137(5) 0.050(3) 0.058(3) 0.022(2) -0.028(3) -0.008(3)
C80 0.049(3) 0.049(3) 0.157(6) 0.034(3) -0.028(3) -0.021(2)
C81 0.066(9) 0.029(5) 0.059(7) -0.005(5) -0.022(6) 0.002(5)

loop_
_atom_type_symbol
_atom_type_description
_atom_type_scat_dispersion_real
_atom_type_scat_dispersion_imag
_atom_type_scat_source
C C 0.0033 0.0016 'International Tables Vol C Tables 4.2.6.8 and 6.1.1.4'
H H 0.0000 0.0000 'International Tables Vol C Tables 4.2.6.8 and 6.1.1.4'
Si Si 0.0817 0.0704 'International Tables Vol C Tables 4.2.6.8 and 6.1.1.4'
Ge Ge 0.1547 1.8001 'International Tables Vol C Tables 4.2.6.8 and 6.1.1.4'

loop_
_geom_angle_atom_site_label_1
_geom_angle_atom_site_label_2
_geom_angle_atom_site_label_3
_geom_angle
C13 Ge1 C1 106.04(13)
C13 Ge1 C14 130.65(12)
C1 Ge1 C14 123.14(12)
C2 C1 C6 120.6(3)
C2 C1 Ge1 120.2(2)
C6 C1 Ge1 119.2(2)
C3 C2 C1 121.6(3)
C3 C2 H1 119.2
C1 C2 H1 119.2
C2 C3 C4 118.6(3)
C2 C3 H2 120.7
C4 C3 H2 120.7
C5 C4 C3 120.9(3)
C5 C4 H3 119.5
C3 C4 H3 119.5
C4 C5 C6 122.5(3)
C4 C5 H4 118.7
C6 C5 H4 118.7
C5 C6 C1 115.8(3)
C5 C6 C7 119.9(3)
C1 C6 C7 124.3(3)
C8 C7 C12 116.6(3)
C8 C7 C6 119.2(3)
C12 C7 C6 124.2(3)
C9 C8 C7 123.8(3)
C9 C8 H5 118.1
C7 C8 H5 118.1
C8 C9 C10 119.6(3)
C8 C9 H6 120.2
C10 C9 H6 120.2
C11 C10 C9 118.9(3)
C11 C10 H7 120.6
C9 C10 H7 120.6
C10 C11 C12 123.1(3)
C10 C11 H8 118.4
C12 C11 H8 118.4
C11 C12 C7 118.0(3)
C11 C12 C13 116.1(3)
C7 C12 C13 126.0(3)
C12 C13 Ge1 120.2(2)
C12 C13 H9 119.9
Ge1 C13 H9 119.9
C19 C14 C15 120.8(3)
C19 C14 Ge1 120.3(2)
C15 C14 Ge1 118.9(2)
C16 C15 C14 118.2(3)
C16 C15 C20 119.5(3)
C14 C15 C20 122.1(3)
C17 C16 C15 122.3(3)
C17 C16 H10 118.9
C15 C16 H10 118.9
C18 C17 C16 117.8(3)
C18 C17 C21 120.3(3)
C16 C17 C21 121.9(3)
C17 C18 C19 122.8(3)
C17 C18 H11 118.6
C19 C18 H11 118.6
C18 C19 C14 118.1(3)
C18 C19 C22 118.8(3)
C14 C19 C22 123.1(3)
C15 C20 Si1 117.1(2)
C15 C20 Si2 110.99(19)
Si1 C20 Si2 115.87(15)
C15 C20 H12 103.6
Si1 C20 H12 103.6
Si2 C20 H12 103.6
C17 C21 Si4 115.9(2)
C17 C21 Si3 109.9(2)
Si4 C21 Si3 118.31(16)
C17 C21 H13 103.5
Si4 C21 H13 103.5
Si3 C21 H13 103.5
C19 C22 Si6 110.86(19)
C19 C22 Si5 113.48(19)
Si6 C22 Si5 117.77(15)
C19 C22 H14 104.4
Si6 C22 H14 104.4
Si5 C22 H14 104.4
C23 Si1 C24 110.75(16)
C23 Si1 C25 107.64(16)
C24 Si1 C25 106.08(16)
C23 Si1 C20 107.84(14)
C24 Si1 C20 108.20(14)
C25 Si1 C20 116.33(14)
C28 Si2 C27 106.98(16)
C28 Si2 C26 108.34(16)
C27 Si2 C26 109.77(18)
C28 Si2 C20 110.09(14)
C27 Si2 C20 112.10(15)
C26 Si2 C20 109.48(15)
C30 Si3 C29 110.1(2)
C30 Si3 C31 106.90(18)
C29 Si3 C31 109.37(19)
C30 Si3 C21 112.27(16)
C29 Si3 C21 105.90(17)
C31 Si3 C21 112.30(15)
C34 Si4 C32 108.6(2)
C34 Si4 C33 108.26(17)
C32 Si4 C33 108.66(19)
C34 Si4 C21 109.18(16)
C32 Si4 C21 113.68(17)
C33 Si4 C21 108.31(16)
C36 Si5 C35 107.56(17)
C36 Si5 C37 109.96(17)
C35 Si5 C37 106.85(17)
C36 Si5 C22 107.94(14)
C35 Si5 C22 111.57(14)
C37 Si5 C22 112.84(14)
C39 Si6 C40 107.76(17)
C39 Si6 C38 108.57(17)
C40 Si6 C38 108.04(17)
C39 Si6 C22 108.08(14)
C40 Si6 C22 113.65(14)
C38 Si6 C22 110.60(15)
Si1 C23 H15 109.5
Si1 C23 H16 109.5
H15 C23 H16 109.5
Si1 C23 H17 109.5
H15 C23 H17 109.5
H16 C23 H17 109.5
Si1 C24 H18 109.5
Si1 C24 H19 109.5
H18 C24 H19 109.5
Si1 C24 H20 109.5
H18 C24 H20 109.5
H19 C24 H20 109.5
Si1 C25 H21 109.5
Si1 C25 H22 109.5
H21 C25 H22 109.5
Si1 C25 H23 109.5
H21 C25 H23 109.5
H22 C25 H23 109.5
Si2 C26 H24 109.5
Si2 C26 H25 109.5
H24 C26 H25 109.5
Si2 C26 H26 109.5
H24 C26 H26 109.5
H25 C26 H26 109.5
Si2 C27 H27 109.5
Si2 C27 H28 109.5
H27 C27 H28 109.5
Si2 C27 H29 109.5
H27 C27 H29 109.5
H28 C27 H29 109.5
Si2 C28 H30 109.5
Si2 C28 H31 109.5
H30 C28 H31 109.5
Si2 C28 H32 109.5
H30 C28 H32 109.5
H31 C28 H32 109.5
Si3 C29 H33 109.5
Si3 C29 H34 109.5
H33 C29 H34 109.5
Si3 C29 H35 109.5
H33 C29 H35 109.5
H34 C29 H35 109.5
Si3 C30 H36 109.5
Si3 C30 H37 109.5
H36 C30 H37 109.5
Si3 C30 H38 109.5
H36 C30 H38 109.5
H37 C30 H38 109.5
Si3 C31 H39 109.5
Si3 C31 H40 109.5
H39 C31 H40 109.5
Si3 C31 H41 109.5
H39 C31 H41 109.5
H40 C31 H41 109.5
Si4 C32 H42 109.5
Si4 C32 H43 109.5
H42 C32 H43 109.5
Si4 C32 H44 109.5
H42 C32 H44 109.5
H43 C32 H44 109.5
Si4 C33 H45 109.5
Si4 C33 H46 109.5
H45 C33 H46 109.5
Si4 C33 H47 109.5
H45 C33 H47 109.5
H46 C33 H47 109.5
Si4 C34 H48 109.5
Si4 C34 H49 109.5
H48 C34 H49 109.5
Si4 C34 H50 109.5
H48 C34 H50 109.5
H49 C34 H50 109.5
Si5 C35 H51 109.5
Si5 C35 H52 109.5
H51 C35 H52 109.5
Si5 C35 H53 109.5
H51 C35 H53 109.5
H52 C35 H53 109.5
Si5 C36 H54 109.5
Si5 C36 H55 109.5
H54 C36 H55 109.5
Si5 C36 H56 109.5
H54 C36 H56 109.5
H55 C36 H56 109.5
Si5 C37 H57 109.5
Si5 C37 H58 109.5
H57 C37 H58 109.5
Si5 C37 H59 109.5
H57 C37 H59 109.5
H58 C37 H59 109.5
Si6 C38 H60 109.5
Si6 C38 H61 109.5
H60 C38 H61 109.5
Si6 C38 H62 109.5
H60 C38 H62 109.5
H61 C38 H62 109.5
Si6 C39 H63 109.5
Si6 C39 H64 109.5
H63 C39 H64 109.5
Si6 C39 H65 109.5
H63 C39 H65 109.5
H64 C39 H65 109.5
Si6 C40 H66 109.5
Si6 C40 H67 109.5
H66 C40 H67 109.5
Si6 C40 H68 109.5
H66 C40 H68 109.5
H67 C40 H68 109.5
C53 Ge2 C41 105.98(14)
C53 Ge2 C54 127.88(13)
C41 Ge2 C54 125.84(13)
C42 C41 C46 120.5(3)
C42 C41 Ge2 120.5(2)
C46 C41 Ge2 119.0(2)
C43 C42 C41 121.8(3)
C43 C42 H69 119.1
C41 C42 H69 119.1
C42 C43 C44 118.9(3)
C42 C43 H70 120.5
C44 C43 H70 120.5
C45 C44 C43 120.5(3)
C45 C44 H71 119.7
C43 C44 H71 119.7
C44 C45 C46 122.5(3)
C44 C45 H72 118.8
C46 C45 H72 118.8
C41 C46 C45 115.8(3)
C41 C46 C47 124.3(3)
C45 C46 C47 119.9(3)
C48 C47 C52 116.6(3)
C48 C47 C46 118.9(3)
C52 C47 C46 124.5(3)
C49 C48 C47 123.4(3)
C49 C48 H73 118.3
C47 C48 H73 118.3
C48 C49 C50 119.7(3)
C48 C49 H74 120.2
C50 C49 H74 120.2
C51 C50 C49 119.1(3)
C51 C50 H75 120.4
C49 C50 H75 120.4
C50 C51 C52 123.0(3)
C50 C51 H76 118.5
C52 C51 H76 118.5
C51 C52 C53 116.5(3)
C51 C52 C47 118.1(3)
C53 C52 C47 125.4(3)
C52 C53 Ge2 120.6(2)
C52 C53 H77 119.7
Ge2 C53 H77 119.7
C59 C54 C55 120.3(3)
C59 C54 Ge2 120.3(2)
C55 C54 Ge2 119.2(2)
C56 C55 C54 118.7(3)
C56 C55 C60 119.4(3)
C54 C55 C60 121.8(3)
C55 C56 C57 122.1(3)
C55 C56 H78 119.0
C57 C56 H78 119.0
C58 C57 C56 117.4(3)
C58 C57 C61 121.1(3)
C56 C57 C61 121.5(3)
C59 C58 C57 122.7(3)
C59 C58 H79 118.7
C57 C58 H79 118.7
C58 C59 C54 118.7(3)
C58 C59 C62 119.1(3)
C54 C59 C62 122.2(3)
C55 C60 Si8 113.0(2)
C55 C60 Si7 112.00(19)
Si8 C60 Si7 119.55(15)
C55 C60 H80 103.3
Si8 C60 H80 103.3
Si7 C60 H80 103.3
C57 C61 Si10 113.0(3)
C57 C61 Si9 110.9(2)
Si10 C61 Si9 119.92(17)
C57 C61 H81 103.6
Si10 C61 H81 103.6
Si9 C61 H81 103.6
C59 C62 Si11 112.0(2)
C59 C62 Si12 112.6(2)
Si11 C62 Si12 118.60(15)
C59 C62 H82 103.9
Si11 C62 H82 103.9
Si12 C62 H82 103.9
C65 Si7 C64 107.88(17)
C65 Si7 C63 110.91(18)
C64 Si7 C63 108.6(2)
C65 Si7 C60 112.99(15)
C64 Si7 C60 109.35(14)
C63 Si7 C60 107.04(15)
C68 Si8 C67 107.9(3)
C68 Si8 C66 106.6(2)
C67 Si8 C66 109.5(4)
C68 Si8 C60 117.41(17)
C67 Si8 C60 107.99(18)
C66 Si8 C60 107.33(18)
C69 Si9 C71 108.4(2)
C69 Si9 C70 109.8(3)
C71 Si9 C70 107.8(2)
C69 Si9 C61 107.88(19)
C71 Si9 C61 114.08(17)
C70 Si9 C61 108.8(2)
C81 Si10 C73 132.0(5)
C81 Si10 C72 88.9(5)
C73 Si10 C72 106.7(3)
C81 Si10 C61 101.6(4)
C73 Si10 C61 114.14(17)
C72 Si10 C61 109.8(3)
C81 Si10 C74 37.1(4)
C73 Si10 C74 98.3(3)
C72 Si10 C74 117.1(4)
C61 Si10 C74 110.4(2)
C75 Si11 C77 109.2(2)
C75 Si11 C76 109.77(17)
C77 Si11 C76 107.48(19)
C75 Si11 C62 107.29(16)
C77 Si11 C62 108.03(15)
C76 Si11 C62 115.01(15)
C78 Si12 C79 108.9(3)
C78 Si12 C80 108.7(3)
C79 Si12 C80 108.0(3)
C78 Si12 C62 108.92(17)
C79 Si12 C62 109.99(18)
C80 Si12 C62 112.20(17)
Si7 C63 H83 109.5
Si7 C63 H84 109.5
H83 C63 H84 109.5
Si7 C63 H85 109.5
H83 C63 H85 109.5
H84 C63 H85 109.5
Si7 C64 H86 109.5
Si7 C64 H87 109.5
H86 C64 H87 109.5
Si7 C64 H88 109.5
H86 C64 H88 109.5
H87 C64 H88 109.5
Si7 C65 H89 109.5
Si7 C65 H90 109.5
H89 C65 H90 109.5
Si7 C65 H91 109.5
H89 C65 H91 109.5
H90 C65 H91 109.5
Si8 C66 H92 109.5
Si8 C66 H93 109.5
H92 C66 H93 109.5
Si8 C66 H94 109.5
H92 C66 H94 109.5
H93 C66 H94 109.5
Si8 C67 H95 109.5
Si8 C67 H96 109.5
H95 C67 H96 109.5
Si8 C67 H97 109.5
H95 C67 H97 109.5
H96 C67 H97 109.5
Si8 C68 H98 109.5
Si8 C68 H99 109.5
H98 C68 H99 109.5
Si8 C68 H100 109.5
H98 C68 H100 109.5
H99 C68 H100 109.5
Si9 C69 H101 109.5
Si9 C69 H102 109.5
H101 C69 H102 109.5
Si9 C69 H103 109.5
H101 C69 H103 109.5
H102 C69 H103 109.5
Si9 C70 H104 109.5
Si9 C70 H105 109.5
H104 C70 H105 109.5
Si9 C70 H106 109.5
H104 C70 H106 109.5
H105 C70 H106 109.5
Si9 C71 H107 109.5
Si9 C71 H108 109.5
H107 C71 H108 109.5
Si9 C71 H109 109.5
H107 C71 H109 109.5
H108 C71 H109 109.5
Si10 C72 H110 109.5
Si10 C72 H111 109.5
H110 C72 H111 109.5
Si10 C72 H112 109.5
H110 C72 H112 109.5
H111 C72 H112 109.5
Si10 C73 H113 109.5
Si10 C73 H114 109.5
H113 C73 H114 109.5
Si10 C73 H115 109.5
H113 C73 H115 109.5
H114 C73 H115 109.5
Si10 C74 H116 109.5
Si10 C74 H117 109.5
Si10 C74 H118 109.5
Si11 C75 H119 109.5
Si11 C75 H120 109.5
H119 C75 H120 109.5
Si11 C75 H121 109.5
H119 C75 H121 109.5
H120 C75 H121 109.5
Si11 C76 H122 109.5
Si11 C76 H123 109.5
H122 C76 H123 109.5
Si11 C76 H124 109.5
H122 C76 H124 109.5
H123 C76 H124 109.5
Si11 C77 H125 109.5
Si11 C77 H126 109.5
H125 C77 H126 109.5
Si11 C77 H127 109.5
H125 C77 H127 109.5
H126 C77 H127 109.5
Si12 C78 H128 109.5
Si12 C78 H129 109.5
H128 C78 H129 109.5
Si12 C78 H130 109.5
H128 C78 H130 109.5
H129 C78 H130 109.5
Si12 C79 H131 109.5
Si12 C79 H132 109.5
H131 C79 H132 109.5
Si12 C79 H133 109.5
H131 C79 H133 109.5
H132 C79 H133 109.5
Si12 C80 H134 109.5
Si12 C80 H135 109.5
H134 C80 H135 109.5
Si12 C80 H136 109.5
H134 C80 H136 109.5
H135 C80 H136 109.5
Si10 C81 H137 109.5
Si10 C81 H138 109.5
H137 C81 H138 109.5
Si10 C81 H139 109.5
H137 C81 H139 109.5
H138 C81 H139 109.5

loop_
_geom_bond_atom_site_label_1
_geom_bond_atom_site_label_2
_geom_bond_distance
Ge1 C13 1.797(3)
Ge1 C1 1.883(3)
Ge1 C14 1.935(3)
C1 C2 1.412(4)
C1 C6 1.422(4)
C2 C3 1.371(4)
C2 H1 0.9500
C3 C4 1.396(4)
C3 H2 0.9500
C4 C5 1.375(4)
C4 H3 0.9500
C5 C6 1.419(4)
C5 H4 0.9500
C6 C7 1.485(4)
C7 C8 1.406(4)
C7 C12 1.434(4)
C8 C9 1.373(5)
C8 H5 0.9500
C9 C10 1.393(5)
C9 H6 0.9500
C10 C11 1.364(4)
C10 H7 0.9500
C11 C12 1.423(4)
C11 H8 0.9500
C12 C13 1.435(4)
C13 H9 0.9500
C14 C19 1.411(4)
C14 C15 1.416(4)
C15 C16 1.402(4)
C15 C20 1.517(4)
C16 C17 1.395(4)
C16 H10 0.9500
C17 C18 1.393(4)
C17 C21 1.517(4)
C18 C19 1.398(4)
C18 H11 0.9500
C19 C22 1.521(4)
C20 Si1 1.896(3)
C20 Si2 1.912(3)
C20 H12 1.0000
C21 Si4 1.889(3)
C21 Si3 1.896(3)
C21 H13 1.0000
C22 Si6 1.903(3)
C22 Si5 1.905(3)
C22 H14 1.0000
Si1 C23 1.869(3)
Si1 C24 1.875(3)
Si1 C25 1.881(3)
Si2 C28 1.864(3)
Si2 C27 1.867(4)
Si2 C26 1.867(4)
Si3 C30 1.859(4)
Si3 C29 1.862(4)
Si3 C31 1.877(3)
Si4 C34 1.864(4)
Si4 C32 1.866(4)
Si4 C33 1.869(4)
Si5 C36 1.858(3)
Si5 C35 1.865(3)
Si5 C37 1.871(3)
Si6 C39 1.866(3)
Si6 C40 1.870(3)
Si6 C38 1.871(4)
C23 H15 0.9800
C23 H16 0.9800
C23 H17 0.9800
C24 H18 0.9800
C24 H19 0.9800
C24 H20 0.9800
C25 H21 0.9800
C25 H22 0.9800
C25 H23 0.9800
C26 H24 0.9800
C26 H25 0.9800
C26 H26 0.9800
C27 H27 0.9800
C27 H28 0.9800
C27 H29 0.9800
C28 H30 0.9800
C28 H31 0.9800
C28 H32 0.9800
C29 H33 0.9800
C29 H34 0.9800
C29 H35 0.9800
C30 H36 0.9800
C30 H37 0.9800
C30 H38 0.9800
C31 H39 0.9800
C31 H40 0.9800
C31 H41 0.9800
C32 H42 0.9800
C32 H43 0.9800
C32 H44 0.9800
C33 H45 0.9800
C33 H46 0.9800
C33 H47 0.9800
C34 H48 0.9800
C34 H49 0.9800
C34 H50 0.9800
C35 H51 0.9800
C35 H52 0.9800
C35 H53 0.9800
C36 H54 0.9800
C36 H55 0.9800
C36 H56 0.9800
C37 H57 0.9800
C37 H58 0.9800
C37 H59 0.9800
C38 H60 0.9800
C38 H61 0.9800
C38 H62 0.9800
C39 H63 0.9800
C39 H64 0.9800
C39 H65 0.9800
C40 H66 0.9800
C40 H67 0.9800
C40 H68 0.9800
Ge2 C53 1.792(3)
Ge2 C41 1.886(3)
Ge2 C54 1.930(3)
C41 C42 1.405(4)
C41 C46 1.419(4)
C42 C43 1.367(5)
C42 H69 0.9500
C43 C44 1.392(5)
C43 H70 0.9500
C44 C45 1.373(5)
C44 H71 0.9500
C45 C46 1.424(4)
C45 H72 0.9500
C46 C47 1.487(4)
C47 C48 1.411(4)
C47 C52 1.434(4)
C48 C49 1.376(5)
C48 H73 0.9500
C49 C50 1.391(5)
C49 H74 0.9500
C50 C51 1.364(4)
C50 H75 0.9500
C51 C52 1.422(4)
C51 H76 0.9500
C52 C53 1.431(4)
C53 H77 0.9500
C54 C59 1.410(4)
C54 C55 1.410(4)
C55 C56 1.397(4)
C55 C60 1.517(4)
C56 C57 1.404(4)
C56 H78 0.9500
C57 C58 1.397(4)
C57 C61 1.512(4)
C58 C59 1.388(4)
C58 H79 0.9500
C59 C62 1.517(4)
C60 Si8 1.896(3)
C60 Si7 1.908(3)
C60 H80 1.0000
C61 Si10 1.893(4)
C61 Si9 1.894(4)
C61 H81 1.0000
C62 Si11 1.899(3)
C62 Si12 1.902(3)
C62 H82 1.0000
Si7 C65 1.863(4)
Si7 C64 1.864(4)
Si7 C63 1.864(4)
Si8 C68 1.832(4)
Si8 C67 1.850(5)
Si8 C66 1.850(5)
Si9 C69 1.843(5)
Si9 C71 1.853(4)
Si9 C70 1.868(4)
Si10 C81 1.726(10)
Si10 C73 1.836(4)
Si10 C72 1.853(5)
Si10 C74 2.032(7)
Si11 C75 1.861(4)
Si11 C77 1.867(4)
Si11 C76 1.871(4)
Si12 C78 1.841(4)
Si12 C79 1.841(4)
Si12 C80 1.858(4)
C63 H83 0.9800
C63 H84 0.9800
C63 H85 0.9800
C64 H86 0.9800
C64 H87 0.9800
C64 H88 0.9800
C65 H89 0.9800
C65 H90 0.9800
C65 H91 0.9800
C66 H92 0.9800
C66 H93 0.9800
C66 H94 0.9800
C67 H95 0.9800
C67 H96 0.9800
C67 H97 0.9800
C68 H98 0.9800
C68 H99 0.9800
C68 H100 0.9800
C69 H101 0.9800
C69 H102 0.9800
C69 H103 0.9800
C70 H104 0.9800
C70 H105 0.9800
C70 H106 0.9800
C71 H107 0.9800
C71 H108 0.9800
C71 H109 0.9800
C72 H110 0.9800
C72 H111 0.9800
C72 H112 0.9800
C73 H113 0.9800
C73 H114 0.9800
C73 H115 0.9800
C74 H116 0.9800
C74 H117 0.9800
C74 H118 0.9800
C75 H119 0.9800
C75 H120 0.9800
C75 H121 0.9800
C76 H122 0.9800
C76 H123 0.9800
C76 H124 0.9800
C77 H125 0.9800
C77 H126 0.9800
C77 H127 0.9800
C78 H128 0.9800
C78 H129 0.9800
C78 H130 0.9800
C79 H131 0.9800
C79 H132 0.9800
C79 H133 0.9800
C80 H134 0.9800
C80 H135 0.9800
C80 H136 0.9800
C81 H137 0.9800
C81 H138 0.9800
C81 H139 0.9800

loop_
_geom_torsion_atom_site_label_1
_geom_torsion_atom_site_label_2
_geom_torsion_atom_site_label_3
_geom_torsion_atom_site_label_4
_geom_torsion
C13 Ge1 C1 C2 176.2(2)
C14 Ge1 C1 C2 0.5(3)
C13 Ge1 C1 C6 -3.1(3)
C14 Ge1 C1 C6 -178.8(2)
C6 C1 C2 C3 -0.6(4)
Ge1 C1 C2 C3 -179.9(2)
C1 C2 C3 C4 -1.0(5)
C2 C3 C4 C5 1.3(5)
C3 C4 C5 C6 0.1(5)
C4 C5 C6 C1 -1.6(4)
C4 C5 C6 C7 176.8(3)
C2 C1 C6 C5 1.8(4)
Ge1 C1 C6 C5 -178.9(2)
C2 C1 C6 C7 -176.5(3)
Ge1 C1 C6 C7 2.8(4)
C5 C6 C7 C8 0.4(4)
C1 C6 C7 C8 178.7(3)
C5 C6 C7 C12 -178.6(3)
C1 C6 C7 C12 -0.3(5)
C12 C7 C8 C9 1.2(5)
C6 C7 C8 C9 -177.9(3)
C7 C8 C9 C10 -0.5(6)
C8 C9 C10 C11 -0.5(6)
C9 C10 C11 C12 0.8(5)
C10 C11 C12 C7 -0.2(5)
C10 C11 C12 C13 179.8(3)
C8 C7 C12 C11 -0.8(4)
C6 C7 C12 C11 178.2(3)
C8 C7 C12 C13 179.2(3)
C6 C7 C12 C13 -1.8(5)
C11 C12 C13 Ge1 -179.2(2)
C7 C12 C13 Ge1 0.8(4)
C1 Ge1 C13 C12 1.4(3)
C14 Ge1 C13 C12 176.7(2)
C13 Ge1 C14 C19 90.4(3)
C1 Ge1 C14 C19 -95.1(2)
C13 Ge1 C14 C15 -88.3(3)
C1 Ge1 C14 C15 86.2(2)
C19 C14 C15 C16 -0.2(4)
Ge1 C14 C15 C16 178.6(2)
C19 C14 C15 C20 -175.6(2)
Ge1 C14 C15 C20 3.1(4)
C14 C15 C16 C17 0.4(4)
C20 C15 C16 C17 175.9(3)
C15 C16 C17 C18 -0.2(4)
C15 C16 C17 C21 179.1(3)
C16 C17 C18 C19 -0.3(4)
C21 C17 C18 C19 -179.6(3)
C17 C18 C19 C14 0.5(4)
C17 C18 C19 C22 -178.1(3)
C15 C14 C19 C18 -0.2(4)
Ge1 C14 C19 C18 -178.9(2)
C15 C14 C19 C22 178.3(2)
Ge1 C14 C19 C22 -0.4(4)
C16 C15 C20 Si1 53.6(3)
C14 C15 C20 Si1 -131.0(2)
C16 C15 C20 Si2 -82.5(3)
C14 C15 C20 Si2 92.9(3)
C18 C17 C21 Si4 -126.9(3)
C16 C17 C21 Si4 53.8(3)
C18 C17 C21 Si3 95.6(3)
C16 C17 C21 Si3 -83.6(3)
C18 C19 C22 Si6 69.0(3)
C14 C19 C22 Si6 -109.5(3)
C18 C19 C22 Si5 -66.1(3)
C14 C19 C22 Si5 115.3(3)
C15 C20 Si1 C23 55.2(3)
Si2 C20 Si1 C23 -170.75(17)
C15 C20 Si1 C24 175.1(2)
Si2 C20 Si1 C24 -50.9(2)
C15 C20 Si1 C25 -65.7(3)
Si2 C20 Si1 C25 68.3(2)
C15 C20 Si2 C28 -21.2(3)
Si1 C20 Si2 C28 -157.83(17)
C15 C20 Si2 C27 97.8(2)
Si1 C20 Si2 C27 -38.9(2)
C15 C20 Si2 C26 -140.2(2)
Si1 C20 Si2 C26 83.2(2)
C17 C21 Si3 C30 55.2(3)
Si4 C21 Si3 C30 -81.0(2)
C17 C21 Si3 C29 -65.0(3)
Si4 C21 Si3 C29 158.8(2)
C17 C21 Si3 C31 175.7(2)
Si4 C21 Si3 C31 39.5(3)
C17 C21 Si4 C34 34.6(3)
Si3 C21 Si4 C34 168.38(19)
C17 C21 Si4 C32 -86.8(3)
Si3 C21 Si4 C32 46.9(3)
C17 C21 Si4 C33 152.3(2)
Si3 C21 Si4 C33 -73.9(2)
C19 C22 Si5 C36 -45.3(3)
Si6 C22 Si5 C36 -177.16(17)
C19 C22 Si5 C35 -163.3(2)
Si6 C22 Si5 C35 64.9(2)
C19 C22 Si5 C37 76.4(2)
Si6 C22 Si5 C37 -55.4(2)
C19 C22 Si6 C39 56.2(2)
Si5 C22 Si6 C39 -170.72(18)
C19 C22 Si6 C40 -63.3(2)
Si5 C22 Si6 C40 69.7(2)
C19 C22 Si6 C38 175.0(2)
Si5 C22 Si6 C38 -52.0(2)
C53 Ge2 C41 C42 -175.6(3)
C54 Ge2 C41 C42 -1.4(3)
C53 Ge2 C41 C46 3.1(3)
C54 Ge2 C41 C46 177.2(2)
C46 C41 C42 C43 -0.7(5)
Ge2 C41 C42 C43 178.0(3)
C41 C42 C43 C44 0.3(5)
C42 C43 C44 C45 0.1(5)
C43 C44 C45 C46 0.0(5)
C42 C41 C46 C45 0.7(4)
Ge2 C41 C46 C45 -177.9(2)
C42 C41 C46 C47 179.4(3)
Ge2 C41 C46 C47 0.7(4)
C44 C45 C46 C41 -0.4(5)
C44 C45 C46 C47 -179.1(3)
C41 C46 C47 C48 175.7(3)
C45 C46 C47 C48 -5.7(4)
C41 C46 C47 C52 -4.4(5)
C45 C46 C47 C52 174.2(3)
C52 C47 C48 C49 -2.7(5)
C46 C47 C48 C49 177.3(3)
C47 C48 C49 C50 0.7(5)
C48 C49 C50 C51 1.1(5)
C49 C50 C51 C52 -0.8(5)
C50 C51 C52 C53 178.6(3)
C50 C51 C52 C47 -1.2(5)
C48 C47 C52 C51 2.8(4)
C46 C47 C52 C51 -177.1(3)
C48 C47 C52 C53 -176.9(3)
C46 C47 C52 C53 3.1(5)
C51 C52 C53 Ge2 -178.2(2)
C47 C52 C53 Ge2 1.6(4)
C41 Ge2 C53 C52 -4.2(3)
C54 Ge2 C53 C52 -178.2(2)
C53 Ge2 C54 C59 -89.6(3)
C41 Ge2 C54 C59 97.5(3)
C53 Ge2 C54 C55 85.0(3)
C41 Ge2 C54 C55 -87.8(3)
C59 C54 C55 C56 2.9(4)
Ge2 C54 C55 C56 -171.8(2)
C59 C54 C55 C60 -177.7(3)
Ge2 C54 C55 C60 7.7(4)
C54 C55 C56 C57 -1.3(4)
C60 C55 C56 C57 179.2(3)
C55 C56 C57 C58 -1.2(5)
C55 C56 C57 C61 178.3(3)
C56 C57 C58 C59 2.3(5)
C61 C57 C58 C59 -177.2(3)
C57 C58 C59 C54 -0.8(4)
C57 C58 C59 C62 179.0(3)
C55 C54 C59 C58 -1.8(4)
Ge2 C54 C59 C58 172.7(2)
C55 C54 C59 C62 178.3(3)
Ge2 C54 C59 C62 -7.1(4)
C56 C55 C60 Si8 -62.4(3)
C54 C55 C60 Si8 118.2(3)
C56 C55 C60 Si7 76.1(3)
C54 C55 C60 Si7 -103.4(3)
C58 C57 C61 Si10 -114.8(3)
C56 C57 C61 Si10 65.7(4)
C58 C57 C61 Si9 107.3(3)
C56 C57 C61 Si9 -72.2(4)
C58 C59 C62 Si11 -67.3(3)
C54 C59 C62 Si11 112.6(3)
C58 C59 C62 Si12 69.4(3)
C54 C59 C62 Si12 -110.8(3)
C55 C60 Si7 C65 -98.8(2)
Si8 C60 Si7 C65 36.6(2)
C55 C60 Si7 C64 21.3(3)
Si8 C60 Si7 C64 156.79(19)
C55 C60 Si7 C63 138.8(2)
Si8 C60 Si7 C63 -85.8(2)
C55 C60 Si8 C68 76.4(3)
Si7 C60 Si8 C68 -58.7(3)
C55 C60 Si8 C67 -45.8(4)
Si7 C60 Si8 C67 179.1(4)
C55 C60 Si8 C66 -163.7(3)
Si7 C60 Si8 C66 61.2(3)
C57 C61 Si9 C69 -48.8(3)
Si10 C61 Si9 C69 176.6(2)
C57 C61 Si9 C71 71.7(3)
Si10 C61 Si9 C71 -62.9(3)
C57 C61 Si9 C70 -167.9(3)
Si10 C61 Si9 C70 57.5(3)
C57 C61 Si10 C81 60.5(5)
Si9 C61 Si10 C81 -165.8(5)
C57 C61 Si10 C73 -86.7(3)
Si9 C61 Si10 C73 47.0(3)
C57 C61 Si10 C72 153.5(4)
Si9 C61 Si10 C72 -72.8(4)
C57 C61 Si10 C74 22.9(3)
Si9 C61 Si10 C74 156.6(3)
C59 C62 Si11 C75 -168.7(2)
Si12 C62 Si11 C75 57.5(2)
C59 C62 Si11 C77 -51.2(3)
Si12 C62 Si11 C77 175.0(2)
C59 C62 Si11 C76 68.9(2)
Si12 C62 Si11 C76 -65.0(2)
C59 C62 Si12 C78 27.3(3)
Si11 C62 Si12 C78 160.9(3)
C59 C62 Si12 C79 146.6(3)
Si11 C62 Si12 C79 -79.8(3)
C59 C62 Si12 C80 -93.1(3)
Si11 C62 Si12 C80 40.5(3)
